data_1545436
loop_
_publ_author_name
'Liao, Jianhua'
'Fan, Lianfeng'
'Guo, Wei'
'Zhang, Zhenming'
'Li, Jiawei'
'Zhu, Chuanle'
'Ren, Yanwei'
'Wu, Wanqing'
'Jiang, Huanfeng'

_publ_section_title
;
 Palladium-Catalyzed Fluoroalkylative Cyclization of Olefins.
;
_journal_issue 5
_journal_name_full 'Organic letters'
_journal_page_first 1008
_journal_page_last 1011
_journal_paper_doi 10.1021/acs.orglett.6b03865
_journal_volume 19
_journal_year 2017
_chemical_formula_moiety 'C13 H13 F2 N O5'
_chemical_formula_sum 'C13 H13 F2 N O5'
_chemical_formula_weight 301.24
_chemical_name_systematic
;
 ? 
;
_space_group_crystal_system triclinic
_space_group_IT_number 2
_space_group_name_Hall '-P 1'
_space_group_name_H-M_alt 'P -1'
_symmetry_space_group_name_Hall '-P 1'
_symmetry_space_group_name_H-M 'P -1'
_atom_sites_solution_hydrogens geom
_atom_sites_solution_primary iterative
_atom_sites_solution_secondary difmap
_audit_creation_date 2016-06-20
_audit_creation_method
;
Olex2 1.2
(compiled 2014.09.19 svn.r3010 for OlexSys, GUI svn.r4874)
;
_cell_angle_alpha 81.350(4)
_cell_angle_beta 80.175(4)
_cell_angle_gamma 82.598(4)
_cell_formula_units_Z 2
_cell_length_a 5.5051(3)
_cell_length_b 9.6610(4)
_cell_length_c 12.4968(6)
_cell_measurement_reflns_used 3187
_cell_measurement_temperature 150.00(10)
_cell_measurement_theta_max 73.8480
_cell_measurement_theta_min 5.5020
_cell_volume 643.80(5)
_computing_cell_refinement 'CrysAlisPro 1.171.38.43 (Rigaku OD, 2015)'
_computing_data_collection 'CrysAlisPro 1.171.38.43 (Rigaku OD, 2015)'
_computing_data_reduction 'CrysAlisPro 1.171.38.43 (Rigaku OD, 2015)'
_computing_molecular_graphics 'Olex2 (Dolomanov et al., 2009)'
_computing_publication_material 'Olex2 (Dolomanov et al., 2009)'
_computing_structure_refinement 'XL (Sheldrick, 2008)'
_computing_structure_solution 'olex2.solve (Bourhis et al., 2013)'
_diffrn_ambient_environment N~2~
_diffrn_ambient_temperature 150.00(10)
_diffrn_detector 'CCD plate'
_diffrn_detector_area_resol_mean 5.2913
_diffrn_detector_type AtlasS2
_diffrn_measured_fraction_theta_full 0.961
_diffrn_measured_fraction_theta_max 0.961
_diffrn_measurement_details
;
List of Runs (angles in degrees, time in seconds):

  # Type    Start    End  Width  t~exp~   \w     \q     \k     \f   Frames
--------------------------------------------------------------------------
  1  \w     21.00  71.00   1.00    1.00    --   41.89  37.00  90.00   50
  2  \w     55.00 173.00   1.00    1.00    --  107.79  15.00 150.00  118
  3  \w    121.00 178.00   1.00    1.00    --  107.79  61.00  30.00   57
  4  \w     80.00 178.00   1.00    1.00    --  107.79  61.00-180.00   98
  5  \w     59.00 102.00   1.00    1.00    --  107.79 -94.00 -60.00   43
  6  \w     42.00 108.00   1.00    1.00    --  107.79 -94.00  30.00   66
  7  \w     60.00  89.00   1.00    1.00    --  107.79 -61.00  60.00   29
  8  \w     39.00  65.00   1.00    1.00    --  107.79 -94.00  90.00   26
  9  \w     54.00 119.00   1.00    1.00    --  107.79 -61.00  90.00   65
 10  \w     39.00 115.00   1.00    1.00    --  107.79-125.00 -90.00   76
 11  \w     36.00 127.00   1.00    1.00    --  107.79 -45.00-120.00   91
 12  \w     26.00  90.00   1.00    1.00    --   41.89-125.00   0.00   64
 13  \w    -64.00  31.00   1.00    1.00    --  -41.89  57.00-150.00   95
 14  \w   -107.00 -19.00   1.00    1.00    --  -41.89 -37.00  60.00   88
 15  \w   -113.00 -81.00   1.00    1.00    --  -41.89-133.00-155.00   32
;
_diffrn_measurement_device 'four-circle diffractometer'
_diffrn_measurement_device_type 'SuperNova, Dual, Cu at zero, AtlasS2'
_diffrn_measurement_method '\w scans'
_diffrn_orient_matrix_type 'CrysAlisPro convention (1999,Acta A55,543-557)'
_diffrn_orient_matrix_UB_11 -0.1444395000
_diffrn_orient_matrix_UB_12 0.1213357000
_diffrn_orient_matrix_UB_13 -0.0656837000
_diffrn_orient_matrix_UB_21 0.1426323000
_diffrn_orient_matrix_UB_22 -0.0475663000
_diffrn_orient_matrix_UB_23 -0.1077547000
_diffrn_orient_matrix_UB_31 -0.2009166000
_diffrn_orient_matrix_UB_32 -0.0965747000
_diffrn_orient_matrix_UB_33 -0.0015947000
_diffrn_radiation_monochromator mirror
_diffrn_radiation_probe x-ray
_diffrn_radiation_type CuK\a
_diffrn_radiation_wavelength 1.54184
_diffrn_reflns_av_R_equivalents 0.0111
_diffrn_reflns_av_unetI/netI 0.0143
_diffrn_reflns_limit_h_max 4
_diffrn_reflns_limit_h_min -6
_diffrn_reflns_limit_k_max 11
_diffrn_reflns_limit_k_min -12
_diffrn_reflns_limit_l_max 15
_diffrn_reflns_limit_l_min -15
_diffrn_reflns_number 3990
_diffrn_reflns_theta_full 74.08
_diffrn_reflns_theta_max 74.08
_diffrn_reflns_theta_min 3.62
_diffrn_source 'micro-focus sealed X-ray tube'
_diffrn_source_type 'SuperNova (Cu) X-ray Source'
_exptl_absorpt_coefficient_mu 1.201
_exptl_absorpt_correction_T_max 1.00000
_exptl_absorpt_correction_T_min 0.83024
_exptl_absorpt_correction_type multi-scan
_exptl_absorpt_process_details
;
CrysAlisPro 1.171.38.43 (Rigaku Oxford Diffraction, 2015)
Empirical absorption correction using spherical harmonics,
 implemented in SCALE3 ABSPACK scaling algorithm.
;
_exptl_crystal_colour colourless
_exptl_crystal_colour_primary colourless
_exptl_crystal_density_diffrn 1.554
_exptl_crystal_density_method 'not measured'
_exptl_crystal_description block
_exptl_crystal_F_000 312
_exptl_crystal_size_max 0.42
_exptl_crystal_size_mid 0.35
_exptl_crystal_size_min 0.32
_refine_diff_density_max 1.024
_refine_diff_density_min -0.407
_refine_diff_density_rms 0.073
_refine_ls_extinction_method none
_refine_ls_goodness_of_fit_ref 1.052
_refine_ls_hydrogen_treatment constr
_refine_ls_matrix_type full
_refine_ls_number_parameters 191
_refine_ls_number_reflns 2499
_refine_ls_number_restraints 0
_refine_ls_restrained_S_all 1.052
_refine_ls_R_factor_all 0.0698
_refine_ls_R_factor_gt 0.0684
_refine_ls_shift/su_max 0.001
_refine_ls_shift/su_mean 0.000
_refine_ls_structure_factor_coef Fsqd
_refine_ls_weighting_details 'calc w=1/[\s^2^(Fo^2^)+(0.0746P)^2^+1.2391P] where P=(Fo^2^+2Fc^2^)/3'
_refine_ls_weighting_scheme calc
_refine_ls_wR_factor_gt 0.1680
_refine_ls_wR_factor_ref 0.1688
_reflns_number_gt 2417
_reflns_number_total 2499
_reflns_threshold_expression >2sigma(I)
_cod_data_source_file ol6b03865_si_002.cif
_cod_data_source_block 1606145
_cod_original_cell_volume 643.81(5)
_cod_database_code 1545436
_chemical_oxdiff_formula 'C26 H22 O2 Cl N2 S'
_chemical_oxdiff_usercomment 'HG LJH '
_reflns_odcompleteness_completeness 99.70
_reflns_odcompleteness_iscentric 1
_reflns_odcompleteness_theta 66.97
_olex2_refinement_description
;
1. Fixed Uiso
 At 1.2 times of:
  All C(H) groups, All C(H,H) groups
 At 1.5 times of:
  All C(H,H,H) groups
2.a Ternary CH refined with riding coordinates:
 C21(H21)
2.b Secondary CH2 refined with riding coordinates:
 C12(H12A,H12B), C18(H18A,H18B), C19(H19A,H19B)
2.c Aromatic/amide H refined with riding coordinates:
 C9(H9), C13(H13), C15(H15)
2.d Idealised Me refined as rotating group:
 C20(H20A,H20B,H20C)
;
_olex2_submission_special_instructions 'No special instructions were received'
_oxdiff_exptl_absorpt_empirical_details
;
Empirical correction (ABSPACK) includes:
- Absorption correction using spherical harmonics
- Frame scaling
;
_oxdiff_exptl_absorpt_empirical_full_max 1.245
_oxdiff_exptl_absorpt_empirical_full_min 0.712

loop_
_space_group_symop_id
_space_group_symop_operation_xyz
1 'x, y, z'
2 '-x, -y, -z'

loop_
_atom_site_label
_atom_site_type_symbol
_atom_site_fract_x
_atom_site_fract_y
_atom_site_fract_z
_atom_site_U_iso_or_equiv
_atom_site_adp_type
_atom_site_occupancy
_atom_site_calc_flag
_atom_site_refinement_flags_posn
F1 F 0.0718(3) 0.58215(18) 0.72603(13) 0.0331(4) Uani 1 d .
F2 F 0.2487(3) 0.53801(18) 0.56405(13) 0.0369(4) Uani 1 d .
O3 O 0.7817(4) -0.0850(2) 1.16169(17) 0.0341(5) Uani 1 d .
O4 O 0.3173(3) 0.4516(2) 0.90211(14) 0.0280(4) Uani 1 d .
O5 O 0.6071(4) 0.7065(2) 0.57180(18) 0.0381(5) Uani 1 d .
O6 O 0.4169(4) -0.0696(2) 1.25812(17) 0.0356(5) Uani 1 d .
O7 O 0.2957(4) 0.8105(2) 0.6831(2) 0.0515(7) Uani 1 d .
N8 N 0.5702(4) -0.0257(2) 1.18123(18) 0.0253(5) Uani 1 d .
C9 C 0.6719(4) 0.1482(3) 1.0208(2) 0.0212(5) Uani 1 d .
H9 H 0.8307 0.1016 1.0082 0.025 Uiso 1 calc R
C10 C 0.5996(4) 0.2666(3) 0.9533(2) 0.0213(5) Uani 1 d .
C11 C 0.4982(4) 0.1005(3) 1.1091(2) 0.0210(5) Uani 1 d .
C12 C 0.4635(5) 0.4449(3) 0.7081(2) 0.0288(6) Uani 1 d .
H12A H 0.3795 0.3605 0.7182 0.035 Uiso 1 calc R
H12B H 0.6130 0.4310 0.6555 0.035 Uiso 1 calc R
C13 C 0.2589(4) 0.1677(3) 1.1305(2) 0.0225(5) Uani 1 d .
H13 H 0.1479 0.1323 1.1899 0.027 Uiso 1 calc R
C14 C 0.3605(4) 0.3347(3) 0.9748(2) 0.0215(5) Uani 1 d .
C15 C 0.1873(4) 0.2879(3) 1.0626(2) 0.0220(5) Uani 1 d .
H15 H 0.0292 0.3352 1.0754 0.026 Uiso 1 calc R
C16 C 0.3966(5) 0.7116(3) 0.6404(2) 0.0277(6) Uani 1 d .
C17 C 0.2964(5) 0.5681(3) 0.6610(2) 0.0281(6) Uani 1 d .
C18 C 0.7365(5) 0.3466(3) 0.8534(2) 0.0285(6) Uani 1 d .
H18A H 0.7985 0.2863 0.7971 0.034 Uiso 1 calc R
H18B H 0.8743 0.3872 0.8715 0.034 Uiso 1 calc R
C19 C 0.7369(7) 0.8319(4) 0.5484(3) 0.0469(8) Uani 1 d .
H19A H 0.8352 0.8348 0.6053 0.056 Uiso 1 calc R
H19B H 0.6193 0.9158 0.5451 0.056 Uiso 1 calc R
C20 C 0.9022(7) 0.8249(4) 0.4394(3) 0.0508(9) Uani 1 d .
H20A H 0.8021 0.8269 0.3832 0.076 Uiso 1 calc GR
H20B H 1.0121 0.7392 0.4427 0.076 Uiso 1 calc GR
H20C H 0.9975 0.9040 0.4229 0.076 Uiso 1 calc GR
C21 C 0.5356(5) 0.4633(3) 0.8157(2) 0.0288(6) Uani 1 d .
H21 H 0.5945 0.5560 0.8102 0.035 Uiso 1 calc R

loop_
_atom_site_aniso_label
_atom_site_aniso_U_11
_atom_site_aniso_U_22
_atom_site_aniso_U_33
_atom_site_aniso_U_23
_atom_site_aniso_U_13
_atom_site_aniso_U_12
F1 0.0225(8) 0.0440(10) 0.0260(8) 0.0026(7) 0.0033(6) 0.0037(7)
F2 0.0428(10) 0.0402(10) 0.0291(8) -0.0084(7) -0.0026(7) -0.0083(8)
O3 0.0300(10) 0.0311(10) 0.0359(11) 0.0004(8) -0.0026(8) 0.0075(8)
O4 0.0215(9) 0.0362(10) 0.0210(9) 0.0021(7) -0.0016(7) 0.0078(7)
O5 0.0291(10) 0.0332(11) 0.0482(13) -0.0096(9) 0.0103(9) -0.0053(8)
O6 0.0353(11) 0.0309(10) 0.0353(11) 0.0054(8) 0.0032(9) -0.0067(8)
O7 0.0372(12) 0.0409(13) 0.0769(18) -0.0289(12) 0.0100(12) -0.0060(10)
N8 0.0266(11) 0.0233(11) 0.0267(11) -0.0050(9) -0.0029(9) -0.0043(9)
C9 0.0147(11) 0.0233(12) 0.0265(12) -0.0065(10) -0.0037(9) -0.0012(9)
C10 0.0146(11) 0.0265(12) 0.0229(12) -0.0045(10) -0.0023(9) -0.0022(9)
C11 0.0220(12) 0.0209(12) 0.0220(12) -0.0051(9) -0.0059(9) -0.0030(9)
C12 0.0298(14) 0.0255(13) 0.0301(14) -0.0041(11) -0.0001(11) -0.0043(11)
C13 0.0187(12) 0.0301(13) 0.0199(11) -0.0080(10) -0.0002(9) -0.0052(10)
C14 0.0181(12) 0.0272(12) 0.0202(11) -0.0060(10) -0.0062(9) 0.0015(9)
C15 0.0154(11) 0.0307(13) 0.0210(11) -0.0093(10) -0.0030(9) 0.0010(9)
C16 0.0203(12) 0.0360(15) 0.0273(13) -0.0087(11) -0.0041(10) 0.0014(10)
C17 0.0225(13) 0.0366(14) 0.0202(12) 0.0014(10) 0.0022(10) 0.0021(11)
C18 0.0183(12) 0.0329(14) 0.0292(13) 0.0056(11) -0.0005(10) 0.0008(10)
C19 0.0400(18) 0.0358(17) 0.062(2) -0.0022(15) 0.0043(15) -0.0127(14)
C20 0.060(2) 0.057(2) 0.0357(17) 0.0078(15) -0.0053(16) -0.0257(18)
C21 0.0217(12) 0.0326(14) 0.0279(13) 0.0021(11) -0.0006(10) 0.0006(11)

loop_
_atom_type_symbol
_atom_type_description
_atom_type_scat_dispersion_real
_atom_type_scat_dispersion_imag
_atom_type_scat_source
C C 0.0181 0.0091 'International Tables Vol C Tables 4.2.6.8 and 6.1.1.4'
H H 0.0000 0.0000 'International Tables Vol C Tables 4.2.6.8 and 6.1.1.4'
N N 0.0311 0.0180 'International Tables Vol C Tables 4.2.6.8 and 6.1.1.4'
O O 0.0492 0.0322 'International Tables Vol C Tables 4.2.6.8 and 6.1.1.4'
F F 0.0727 0.0534 'International Tables Vol C Tables 4.2.6.8 and 6.1.1.4'

loop_
_geom_angle_atom_site_label_1
_geom_angle_atom_site_label_2
_geom_angle_atom_site_label_3
_geom_angle
C14 O4 C21 108.96(18)
C16 O5 C19 117.3(2)
O3 N8 C11 118.5(2)
O6 N8 O3 122.7(2)
O6 N8 C11 118.8(2)
C10 C9 H9 121.3
C10 C9 C11 117.5(2)
C11 C9 H9 121.3
C9 C10 C14 119.9(2)
C9 C10 C18 131.6(2)
C14 C10 C18 108.4(2)
C9 C11 N8 118.4(2)
C13 C11 N8 118.8(2)
C13 C11 C9 122.8(2)
H12A C12 H12B 107.6
C17 C12 H12A 108.7
C17 C12 H12B 108.7
C21 C12 H12A 108.7
C21 C12 H12B 108.7
C21 C12 C17 114.1(2)
C11 C13 H13 120.2
C15 C13 C11 119.6(2)
C15 C13 H13 120.2
O4 C14 C10 113.2(2)
O4 C14 C15 123.9(2)
C15 C14 C10 122.8(2)
C13 C15 H15 121.3
C14 C15 C13 117.5(2)
C14 C15 H15 121.3
O5 C16 C17 109.9(2)
O7 C16 O5 126.8(3)
O7 C16 C17 123.3(3)
F1 C17 F2 105.6(2)
F1 C17 C12 111.1(2)
F1 C17 C16 107.3(2)
F2 C17 C12 107.7(2)
F2 C17 C16 108.2(2)
C12 C17 C16 116.4(2)
C10 C18 H18A 111.1
C10 C18 H18B 111.1
C10 C18 C21 103.2(2)
H18A C18 H18B 109.1
C21 C18 H18A 111.1
C21 C18 H18B 111.1
O5 C19 H19A 110.3
O5 C19 H19B 110.3
O5 C19 C20 107.1(3)
H19A C19 H19B 108.5
C20 C19 H19A 110.3
C20 C19 H19B 110.3
C19 C20 H20A 109.5
C19 C20 H20B 109.5
C19 C20 H20C 109.5
H20A C20 H20B 109.5
H20A C20 H20C 109.5
H20B C20 H20C 109.5
O4 C21 C12 109.0(2)
O4 C21 C18 105.7(2)
O4 C21 H21 109.7
C12 C21 C18 112.9(2)
C12 C21 H21 109.7
C18 C21 H21 109.7

loop_
_geom_bond_atom_site_label_1
_geom_bond_atom_site_label_2
_geom_bond_distance
F1 C17 1.362(3)
F2 C17 1.362(3)
O3 N8 1.231(3)
O4 C14 1.361(3)
O4 C21 1.476(3)
O5 C16 1.319(3)
O5 C19 1.452(4)
O6 N8 1.228(3)
O7 C16 1.192(3)
N8 C11 1.457(3)
C9 H9 0.9300
C9 C10 1.373(4)
C9 C11 1.394(3)
C10 C14 1.395(3)
C10 C18 1.505(3)
C11 C13 1.393(3)
C12 H12A 0.9700
C12 H12B 0.9700
C12 C17 1.517(4)
C12 C21 1.506(4)
C13 H13 0.9300
C13 C15 1.387(4)
C14 C15 1.386(3)
C15 H15 0.9300
C16 C17 1.528(4)
C18 H18A 0.9700
C18 H18B 0.9700
C18 C21 1.553(4)
C19 H19A 0.9700
C19 H19B 0.9700
C19 C20 1.510(5)
C20 H20A 0.9600
C20 H20B 0.9600
C20 H20C 0.9600
C21 H21 0.9800

loop_
_geom_torsion_atom_site_label_1
_geom_torsion_atom_site_label_2
_geom_torsion_atom_site_label_3
_geom_torsion_atom_site_label_4
_geom_torsion
O3 N8 C11 C9 0.2(3)
O3 N8 C11 C13 179.8(2)
O4 C14 C15 C13 -179.3(2)
O5 C16 C17 F1 -175.9(2)
O5 C16 C17 F2 -62.4(3)
O5 C16 C17 C12 58.9(3)
O6 N8 C11 C9 -178.9(2)
O6 N8 C11 C13 0.6(3)
O7 C16 C17 F1 5.2(4)
O7 C16 C17 F2 118.6(3)
O7 C16 C17 C12 -120.0(3)
N8 C11 C13 C15 -180.0(2)
C9 C10 C14 O4 178.9(2)
C9 C10 C14 C15 -0.3(4)
C9 C10 C18 C21 176.9(3)
C9 C11 C13 C15 -0.5(4)
C10 C9 C11 N8 179.4(2)
C10 C9 C11 C13 -0.1(4)
C10 C14 C15 C13 -0.2(4)
C10 C18 C21 O4 6.7(3)
C10 C18 C21 C12 -112.3(2)
C11 C9 C10 C14 0.4(4)
C11 C9 C10 C18 179.2(3)
C11 C13 C15 C14 0.6(3)
C14 O4 C21 C12 114.4(2)
C14 O4 C21 C18 -7.2(3)
C14 C10 C18 C21 -4.2(3)
C16 O5 C19 C20 -157.2(3)
C17 C12 C21 O4 71.4(3)
C17 C12 C21 C18 -171.5(2)
C18 C10 C14 O4 -0.2(3)
C18 C10 C14 C15 -179.3(2)
C19 O5 C16 O7 2.7(5)
C19 O5 C16 C17 -176.1(3)
C21 O4 C14 C10 4.8(3)
C21 O4 C14 C15 -176.0(2)
C21 C12 C17 F1 -65.4(3)
C21 C12 C17 F2 179.4(2)
C21 C12 C17 C16 57.8(3)
